data_7237765
loop_
_publ_author_name
'Walden, Melissa T.'
'Pander, Piotr'
'Yufit, Dmitry S.'
'Dias, Fernando B.'
'Williams, J. A. Gareth'

_publ_section_title
;
 Homoleptic platinum(ii) complexes with pyridyltriazole ligands:
 excimer-forming phosphorescent emitters for solution-processed OLEDs
;
_journal_issue 22
_journal_name_full 'Journal of Materials Chemistry C'
_journal_page_first 6592
_journal_paper_doi 10.1039/C9TC00768G
_journal_volume 7
_journal_year 2019
_chemical_formula_moiety 'C17 H18 N4'
_chemical_formula_sum 'C17 H18 N4'
_chemical_formula_weight 278.35
_space_group_crystal_system monoclinic
_space_group_IT_number 14
_space_group_name_Hall '-P 2yn'
_space_group_name_H-M_alt 'P 1 21/n 1'
_atom_sites_solution_hydrogens difmap
_atom_sites_solution_primary direct
_audit_creation_date 2016-10-07
_audit_creation_method
;
Olex2 1.2-beta
(compiled 2016.09.09 svn.r3337 for OlexSys, GUI svn.r5227)
;
_audit_update_record
;
2019-01-31 deposited with the CCDC.	2019-03-13 downloaded from the CCDC.
;
_cell_angle_alpha 90
_cell_angle_beta 98.757(4)
_cell_angle_gamma 90
_cell_formula_units_Z 4
_cell_length_a 5.9123(6)
_cell_length_b 13.2287(13)
_cell_length_c 18.6718(19)
_cell_measurement_reflns_used 7733
_cell_measurement_temperature 120.0
_cell_measurement_theta_max 30.43
_cell_measurement_theta_min 2.21
_cell_volume 1443.3(3)
_computing_cell_refinement 'SAINT v8.37A (Bruker, 2015)'
_computing_data_collection 'APEX2 v.2013.4_1 (Bruker, 2013)'
_computing_data_reduction 'SAINT v8.37A (Bruker, 2015)'
_computing_molecular_graphics 'Olex2 (Dolomanov et al., 2009)'
_computing_publication_material 'Olex2 (Dolomanov et al., 2009)'
_computing_structure_refinement 'ShelXL (Sheldrick, 2015)'
_computing_structure_solution 'XS (Sheldrick, 2008)'
_diffrn_ambient_temperature 120.0
_diffrn_detector 'Bruker PHOTON 100 CMOS'
_diffrn_detector_area_resol_mean 10.4
_diffrn_detector_type 'CMOS sensor'
_diffrn_measured_fraction_theta_full 1.000
_diffrn_measured_fraction_theta_max 1.000
_diffrn_measurement_device '3-circle diffractometer'
_diffrn_measurement_device_type 'Bruker D8 Venture'
_diffrn_measurement_method '\f and \w scans'
_diffrn_radiation_monochromator 'focusing mirrors'
_diffrn_radiation_probe x-ray
_diffrn_radiation_type MoK\a
_diffrn_radiation_wavelength 0.71073
_diffrn_reflns_av_R_equivalents 0.0696
_diffrn_reflns_av_unetI/netI 0.0465
_diffrn_reflns_Laue_measured_fraction_full 1.000
_diffrn_reflns_Laue_measured_fraction_max 1.000
_diffrn_reflns_limit_h_max 7
_diffrn_reflns_limit_h_min -7
_diffrn_reflns_limit_k_max 17
_diffrn_reflns_limit_k_min -17
_diffrn_reflns_limit_l_max 24
_diffrn_reflns_limit_l_min -24
_diffrn_reflns_number 27498
_diffrn_reflns_point_group_measured_fraction_full 1.000
_diffrn_reflns_point_group_measured_fraction_max 1.000
_diffrn_reflns_theta_full 25.242
_diffrn_reflns_theta_max 27.996
_diffrn_reflns_theta_min 2.207
_diffrn_source 'microfocus sealed X-ray tube'
_diffrn_source_type 'Incoatec I\mS microsource'
_diffrn_standards_number 0
_exptl_absorpt_coefficient_mu 0.079
_exptl_absorpt_correction_T_max 1.0000
_exptl_absorpt_correction_T_min 0.8985
_exptl_absorpt_correction_type multi-scan
_exptl_absorpt_process_details
;
SADABS-2014/5 (Bruker,2014/5) was used for absorption correction.
wR2(int) was 0.0973 before and 0.0632 after correction.
The Ratio of minimum to maximum transmission is 0.8985.
The \l/2 correction factor is Not present.
;
_exptl_crystal_colour 'clear colourless'
_exptl_crystal_colour_lustre clear
_exptl_crystal_colour_primary colourless
_exptl_crystal_density_diffrn 1.281
_exptl_crystal_description prism
_exptl_crystal_F_000 592
_exptl_crystal_size_max 0.21
_exptl_crystal_size_mid 0.09
_exptl_crystal_size_min 0.08
_refine_diff_density_max 0.210
_refine_diff_density_min -0.266
_refine_diff_density_rms 0.050
_refine_ls_extinction_method none
_refine_ls_goodness_of_fit_ref 1.031
_refine_ls_hydrogen_treatment refall
_refine_ls_matrix_type full
_refine_ls_number_parameters 262
_refine_ls_number_reflns 3480
_refine_ls_number_restraints 0
_refine_ls_restrained_S_all 1.031
_refine_ls_R_factor_all 0.0790
_refine_ls_R_factor_gt 0.0467
_refine_ls_shift/su_max 0.000
_refine_ls_shift/su_mean 0.000
_refine_ls_structure_factor_coef Fsqd
_refine_ls_weighting_details 'w=1/[\s^2^(Fo^2^)+(0.0430P)^2^+0.5300P] where P=(Fo^2^+2Fc^2^)/3'
_refine_ls_weighting_scheme calc
_refine_ls_wR_factor_gt 0.0942
_refine_ls_wR_factor_ref 0.1057
_reflns_Friedel_coverage 0.000
_reflns_number_gt 2490
_reflns_number_total 3480
_reflns_threshold_expression 'I > 2\s(I)'
_cod_data_source_file c9tc00768g2.cif
_cod_data_source_block HL1_16srv384
_cod_database_code 7237765
_shelx_space_group_comment
;
The symmetry employed for this shelxl refinement is uniquely defined
by the following loop, which should always be used as a source of
symmetry information in preference to the above space-group names.
They are only intended as comments.
;
_shelx_estimated_absorpt_t_max 0.994
_shelx_estimated_absorpt_t_min 0.984
_computing.bruker_data_scaling 'SADABS V2012/1 (Bruker AXS Inc.)'

_olex2_refinement_description
;
;
_shelx_shelxl_version_number 2014/7

loop_
_space_group_symop_operation_xyz
'x, y, z'
'-x+1/2, y+1/2, -z+1/2'
'-x, -y, -z'
'x-1/2, -y-1/2, z-1/2'

loop_
_atom_site_label
_atom_site_type_symbol
_atom_site_fract_x
_atom_site_fract_y
_atom_site_fract_z
_atom_site_U_iso_or_equiv
_atom_site_adp_type
_atom_site_occupancy
_atom_site_site_symmetry_order
_atom_site_calc_flag
N1 N 0.6566(2) 0.47822(9) 0.43757(6) 0.0171(3) Uani 1 1 d
N2 N 0.6907(2) 0.42061(9) 0.49866(7) 0.0171(3) Uani 1 1 d
N3 N 0.9756(2) 0.38228(9) 0.44153(6) 0.0160(3) Uani 1 1 d
N4 N 0.8197(2) 0.28117(9) 0.60806(7) 0.0195(3) Uani 1 1 d
C1 C 0.8324(2) 0.45189(10) 0.40489(8) 0.0149(3) Uani 1 1 d
C2 C 0.8804(2) 0.36535(11) 0.50034(7) 0.0151(3) Uani 1 1 d
C3 C 0.9633(3) 0.29617(11) 0.55990(8) 0.0159(3) Uani 1 1 d
C4 C 1.1771(3) 0.25120(12) 0.56460(8) 0.0203(3) Uani 1 1 d
C5 C 1.2449(3) 0.18532(12) 0.62139(9) 0.0241(4) Uani 1 1 d
C6 C 1.0997(3) 0.16859(12) 0.67134(9) 0.0250(4) Uani 1 1 d
C7 C 0.8916(3) 0.21843(12) 0.66277(8) 0.0226(4) Uani 1 1 d
C8 C 0.8704(2) 0.49454(11) 0.33481(8) 0.0145(3) Uani 1 1 d
C9 C 0.7174(3) 0.56325(11) 0.29723(8) 0.0158(3) Uani 1 1 d
C10 C 0.7571(3) 0.60188(11) 0.23135(8) 0.0173(3) Uani 1 1 d
C11 C 0.9477(2) 0.57295(11) 0.19994(8) 0.0155(3) Uani 1 1 d
C12 C 1.1001(3) 0.50531(12) 0.23885(8) 0.0176(3) Uani 1 1 d
C13 C 1.0634(3) 0.46689(11) 0.30546(8) 0.0179(3) Uani 1 1 d
C14 C 0.9887(3) 0.61767(11) 0.12708(8) 0.0184(3) Uani 1 1 d
C15 C 1.1690(3) 0.55785(13) 0.09402(9) 0.0232(4) Uani 1 1 d
C16 C 1.0720(4) 0.72721(13) 0.13969(10) 0.0285(4) Uani 1 1 d
C17 C 0.7667(3) 0.61675(14) 0.07247(9) 0.0251(4) Uani 1 1 d
H9 H 0.582(3) 0.5842(12) 0.3173(8) 0.019(4) Uiso 1 1 d
H10 H 0.649(3) 0.6490(12) 0.2068(8) 0.016(4) Uiso 1 1 d
H2 H 0.600(3) 0.4305(14) 0.5331(10) 0.030(5) Uiso 1 1 d
H7 H 0.783(3) 0.2095(12) 0.6973(9) 0.022(4) Uiso 1 1 d
H12 H 1.239(3) 0.4860(13) 0.2205(9) 0.022(4) Uiso 1 1 d
H13 H 1.174(3) 0.4201(13) 0.3325(9) 0.023(4) Uiso 1 1 d
H4 H 1.272(3) 0.2646(12) 0.5287(9) 0.020(4) Uiso 1 1 d
H17A H 0.705(3) 0.5454(16) 0.0662(11) 0.042(6) Uiso 1 1 d
H17B H 0.643(3) 0.6605(14) 0.0882(10) 0.031(5) Uiso 1 1 d
H17C H 0.799(3) 0.6398(13) 0.0245(10) 0.028(5) Uiso 1 1 d
H15A H 1.188(3) 0.5881(14) 0.0459(10) 0.030(5) Uiso 1 1 d
H15B H 1.323(3) 0.5598(14) 0.1246(10) 0.037(5) Uiso 1 1 d
H15C H 1.124(3) 0.4850(14) 0.0852(9) 0.027(5) Uiso 1 1 d
H5 H 1.400(3) 0.1529(14) 0.6267(10) 0.033(5) Uiso 1 1 d
H6 H 1.144(3) 0.1239(14) 0.7112(10) 0.034(5) Uiso 1 1 d
H16A H 1.221(4) 0.7293(15) 0.1748(11) 0.041(6) Uiso 1 1 d
H16B H 0.957(3) 0.7685(14) 0.1612(10) 0.033(5) Uiso 1 1 d
H16C H 1.098(3) 0.7585(14) 0.0931(10) 0.035(5) Uiso 1 1 d

loop_
_atom_site_aniso_label
_atom_site_aniso_U_11
_atom_site_aniso_U_22
_atom_site_aniso_U_33
_atom_site_aniso_U_23
_atom_site_aniso_U_13
_atom_site_aniso_U_12
N1 0.0210(7) 0.0163(6) 0.0148(6) 0.0027(5) 0.0048(5) 0.0015(5)
N2 0.0207(7) 0.0177(7) 0.0139(6) 0.0023(5) 0.0055(5) 0.0028(5)
N3 0.0189(6) 0.0152(6) 0.0144(6) 0.0004(5) 0.0037(5) 0.0008(5)
N4 0.0227(7) 0.0186(7) 0.0173(6) 0.0015(5) 0.0031(5) -0.0018(5)
C1 0.0160(7) 0.0128(7) 0.0157(7) -0.0015(6) 0.0021(6) -0.0004(6)
C2 0.0168(7) 0.0136(7) 0.0151(7) -0.0017(6) 0.0026(6) -0.0013(6)
C3 0.0207(8) 0.0127(7) 0.0140(7) -0.0015(6) 0.0017(6) -0.0019(6)
C4 0.0240(9) 0.0184(8) 0.0191(8) -0.0023(6) 0.0047(6) 0.0015(7)
C5 0.0270(9) 0.0186(8) 0.0253(9) -0.0014(7) -0.0008(7) 0.0058(7)
C6 0.0360(10) 0.0168(8) 0.0200(8) 0.0052(7) -0.0029(7) 0.0005(7)
C7 0.0300(9) 0.0205(8) 0.0178(8) 0.0031(6) 0.0048(7) -0.0049(7)
C8 0.0182(7) 0.0115(7) 0.0137(7) -0.0020(5) 0.0024(6) -0.0035(6)
C9 0.0158(7) 0.0158(7) 0.0168(7) -0.0022(6) 0.0052(6) 0.0007(6)
C10 0.0178(8) 0.0149(7) 0.0186(8) 0.0005(6) 0.0008(6) 0.0018(6)
C11 0.0185(7) 0.0137(7) 0.0144(7) -0.0017(6) 0.0029(6) -0.0032(6)
C12 0.0170(8) 0.0180(7) 0.0190(8) -0.0002(6) 0.0060(6) 0.0004(6)
C13 0.0195(8) 0.0164(8) 0.0174(7) 0.0012(6) 0.0019(6) 0.0031(6)
C14 0.0225(8) 0.0184(8) 0.0155(7) 0.0023(6) 0.0064(6) -0.0012(6)
C15 0.0259(9) 0.0265(9) 0.0193(8) 0.0027(7) 0.0099(7) 0.0007(7)
C16 0.0421(11) 0.0203(9) 0.0251(9) 0.0033(7) 0.0114(8) -0.0059(8)
C17 0.0273(9) 0.0311(10) 0.0172(8) 0.0057(7) 0.0044(7) 0.0032(8)

loop_
_atom_type_symbol
_atom_type_description
_atom_type_scat_dispersion_real
_atom_type_scat_dispersion_imag
_atom_type_scat_source
C C 0.0033 0.0016 'International Tables Vol C Tables 4.2.6.8 and 6.1.1.4'
H H 0.0000 0.0000 'International Tables Vol C Tables 4.2.6.8 and 6.1.1.4'
N N 0.0061 0.0033 'International Tables Vol C Tables 4.2.6.8 and 6.1.1.4'

loop_
_geom_angle_atom_site_label_1
_geom_angle_atom_site_label_2
_geom_angle_atom_site_label_3
_geom_angle
C1 N1 N2 102.21(12)
N1 N2 H2 119.1(11)
C2 N2 N1 110.05(12)
C2 N2 H2 130.3(11)
C2 N3 C1 102.71(12)
C7 N4 C3 116.40(14)
N1 C1 N3 114.59(12)
N1 C1 C8 122.87(13)
N3 C1 C8 122.53(12)
N2 C2 C3 122.84(13)
N3 C2 N2 110.42(13)
N3 C2 C3 126.74(13)
N4 C3 C2 115.35(13)
N4 C3 C4 123.87(14)
C4 C3 C2 120.78(13)
C3 C4 H4 120.3(10)
C5 C4 C3 118.24(15)
C5 C4 H4 121.4(10)
C4 C5 H5 120.0(10)
C6 C5 C4 118.82(15)
C6 C5 H5 121.1(10)
C5 C6 C7 118.67(15)
C5 C6 H6 119.9(11)
C7 C6 H6 121.4(11)
N4 C7 C6 123.98(15)
N4 C7 H7 114.3(10)
C6 C7 H7 121.7(10)
C9 C8 C1 121.46(13)
C13 C8 C1 119.70(13)
C13 C8 C9 118.84(13)
C8 C9 H9 120.0(9)
C10 C9 C8 120.21(14)
C10 C9 H9 119.7(9)
C9 C10 C11 121.81(14)
C9 C10 H10 118.3(9)
C11 C10 H10 119.9(9)
C10 C11 C14 120.73(13)
C12 C11 C10 117.05(13)
C12 C11 C14 122.18(13)
C11 C12 H12 120.0(10)
C13 C12 C11 121.63(14)
C13 C12 H12 118.3(10)
C8 C13 C12 120.43(14)
C8 C13 H13 119.0(10)
C12 C13 H13 120.6(10)
C11 C14 C16 108.51(12)
C15 C14 C11 111.80(13)
C15 C14 C16 108.80(14)
C15 C14 C17 107.79(13)
C17 C14 C11 110.57(13)
C17 C14 C16 109.34(14)
C14 C15 H15A 109.5(10)
C14 C15 H15B 112.8(11)
C14 C15 H15C 112.2(10)
H15A C15 H15B 106.4(14)
H15A C15 H15C 107.3(14)
H15B C15 H15C 108.2(15)
C14 C16 H16A 110.5(11)
C14 C16 H16B 110.8(11)
C14 C16 H16C 110.3(11)
H16A C16 H16B 107.4(15)
H16A C16 H16C 108.8(15)
H16B C16 H16C 109.0(15)
C14 C17 H17A 110.0(11)
C14 C17 H17B 112.6(10)
C14 C17 H17C 109.5(10)
H17A C17 H17B 107.6(15)
H17A C17 H17C 107.4(15)
H17B C17 H17C 109.6(14)

loop_
_geom_bond_atom_site_label_1
_geom_bond_atom_site_label_2
_geom_bond_distance
N1 N2 1.3612(17)
N1 C1 1.3295(19)
N2 C2 1.3352(19)
N2 H2 0.907(19)
N3 C1 1.3624(18)
N3 C2 1.3271(18)
N4 C3 1.3421(19)
N4 C7 1.3344(19)
C1 C8 1.4733(19)
C2 C3 1.466(2)
C3 C4 1.388(2)
C4 C5 1.384(2)
C4 H4 0.955(17)
C5 C6 1.378(2)
C5 H5 1.001(19)
C6 C7 1.384(2)
C6 H6 0.955(19)
C7 H7 0.986(17)
C8 C9 1.394(2)
C8 C13 1.388(2)
C9 C10 1.385(2)
C9 H9 0.977(16)
C10 C11 1.401(2)
C10 H10 0.958(16)
C11 C12 1.393(2)
C11 C14 1.536(2)
C12 C13 1.391(2)
C12 H12 0.969(17)
C13 H13 0.982(17)
C14 C15 1.531(2)
C14 C16 1.537(2)
C14 C17 1.534(2)
C15 H15A 1.005(18)
C15 H15B 1.00(2)
C15 H15C 1.006(19)
C16 H16A 1.01(2)
C16 H16B 1.002(19)
C16 H16C 0.995(19)
C17 H17A 1.01(2)
C17 H17B 1.009(19)
C17 H17C 0.992(18)

loop_
_geom_hbond_atom_site_label_D
_geom_hbond_atom_site_label_H
_geom_hbond_atom_site_label_A
_geom_hbond_distance_DH
_geom_hbond_distance_HA
_geom_hbond_distance_DA
_geom_hbond_angle_DHA
_geom_hbond_site_symmetry_A
N2 H2 N1 0.907(19) 2.077(19) 2.8582(18) 143.6(16) 3_666

loop_
_geom_torsion_atom_site_label_1
_geom_torsion_atom_site_label_2
_geom_torsion_atom_site_label_3
_geom_torsion_atom_site_label_4
_geom_torsion
N2 C2 C3 N4 8.8(2)
N3 C2 C3 N4 -170.65(14)
C4 C3 C2 N2 -170.80(14)
C4 C3 C2 N3 9.7(2)
C9 C8 C1 N1 -2.3(2)
C9 C8 C1 N3 177.90(13)
C10 C11 C14 C15 -165.99(14)
C10 C11 C14 C16 74.02(18)
C10 C11 C14 C17 -45.88(19)
C12 C11 C14 C15 16.3(2)
C12 C11 C14 C16 -103.66(17)
C12 C11 C14 C17 136.43(15)
C13 C8 C1 N1 177.12(14)
C13 C8 C1 N3 -2.7(2)
